data_4080171
loop_
_publ_author_name
'Wiese, Stefan'
'Aguila, Mae Joanne B.'
'Kogut, Elzbieta'
'Warren, Timothy H.'

_publ_contact_author 'Timothy H. Warren'
_publ_section_title
;
 \b-Diketiminato Nickel Imides in Catalytic Nitrene Transfer to
 Isocyanides
;
_journal_issue 8
_journal_name_full Organometallics
_journal_page_first 2300
_journal_paper_doi 10.1021/om300909n
_journal_volume 32
_journal_year 2013
_chemical_formula_sum 'C24 H29 N2 Ni O'
_chemical_formula_weight 420.20
_chemical_name_common {[Me3NN]Ni}2(m-CO)2
_chemical_name_systematic
; 
 ? 
;
_space_group_IT_number 15
_symmetry_cell_setting monoclinic
_symmetry_space_group_name_Hall '-C 2yc'
_symmetry_space_group_name_H-M 'C 1 2/c 1'
_atom_sites_solution_hydrogens geom
_atom_sites_solution_primary direct
_atom_sites_solution_secondary difmap
_audit_creation_method SHELXL-97
_cell_angle_alpha 90.00
_cell_angle_beta 108.48(3)
_cell_angle_gamma 90.00
_cell_formula_units_Z 8
_cell_length_a 22.103(15)
_cell_length_b 8.942(9)
_cell_length_c 22.82(2)
_cell_measurement_reflns_used 919
_cell_measurement_temperature 173(2)
_cell_measurement_theta_max 19.699
_cell_measurement_theta_min 2.475
_cell_volume 4278(6)
_computing_cell_refinement 'Bruker APEXII'
_computing_data_collection 'Bruker APEXII'
_computing_data_reduction 'Bruker APEXII'
_computing_molecular_graphics 'XSEED for Windows with POV-Ray; Barbour L (1999)'
_computing_publication_material 'Bruker SHELXTL'
_computing_structure_refinement 'SHELXL-97 (Sheldrick, 1997)'
_computing_structure_solution 'SHELXS-97 (Sheldrick, 1990)'
_diffrn_ambient_temperature 173(2)
_diffrn_measured_fraction_theta_full 1.000
_diffrn_measured_fraction_theta_max 1.000
_diffrn_radiation_monochromator graphite
_diffrn_radiation_source 'fine-focus sealed tube'
_diffrn_radiation_type MoK\a
_diffrn_radiation_wavelength 0.71073
_diffrn_reflns_av_R_equivalents 0.0850
_diffrn_reflns_av_sigmaI/netI 0.0781
_diffrn_reflns_limit_h_max 27
_diffrn_reflns_limit_h_min -27
_diffrn_reflns_limit_k_max 11
_diffrn_reflns_limit_k_min -11
_diffrn_reflns_limit_l_max 28
_diffrn_reflns_limit_l_min -28
_diffrn_reflns_number 21248
_diffrn_reflns_theta_full 26.50
_diffrn_reflns_theta_max 26.50
_diffrn_reflns_theta_min 1.88
_exptl_absorpt_coefficient_mu 0.923
_exptl_absorpt_correction_T_max 0.8020
_exptl_absorpt_correction_T_min 0.7692
_exptl_absorpt_correction_type multi-scan
_exptl_absorpt_process_details 'SADABS based on Blessing's method; Blessing, Acta Cryst. (1995) A51 33-38'
_exptl_crystal_colour black
_exptl_crystal_density_diffrn 1.305
_exptl_crystal_density_method 'not measured'
_exptl_crystal_description block
_exptl_crystal_F_000 1784
_exptl_crystal_size_max 0.30
_exptl_crystal_size_mid 0.25
_exptl_crystal_size_min 0.25
_refine_diff_density_max 0.500
_refine_diff_density_min -0.751
_refine_diff_density_rms 0.077
_refine_ls_extinction_coef 0.0010(2)
_refine_ls_extinction_expression Fc^*^=kFc[1+0.001xFc^2^\l^3^/sin(2\q)]^-1/4^
_refine_ls_extinction_method SHELXL
_refine_ls_goodness_of_fit_ref 0.967
_refine_ls_hydrogen_treatment constr
_refine_ls_matrix_type full
_refine_ls_number_parameters 262
_refine_ls_number_reflns 4423
_refine_ls_number_restraints 0
_refine_ls_restrained_S_all 0.967
_refine_ls_R_factor_all 0.1095
_refine_ls_R_factor_gt 0.0511
_refine_ls_shift/su_max 0.000
_refine_ls_shift/su_mean 0.000
_refine_ls_structure_factor_coef Fsqd
_refine_ls_weighting_details 'calc w=1/[\s^2^(Fo^2^)+(0.0758P)^2^+0.0000P] where P=(Fo^2^+2Fc^2^)/3'
_refine_ls_weighting_scheme calc
_refine_ls_wR_factor_gt 0.1201
_refine_ls_wR_factor_ref 0.1355
_reflns_number_gt 2656
_reflns_number_total 4423
_reflns_threshold_expression >2sigma(I)
_cod_data_source_file om300909n_si_002.cif
_cod_data_source_block cmpd_7
_cod_depositor_comments
;
The following automatic conversions were performed:

'_symmetry_cell_setting' value 'Monoclinic' changed to 'monoclinic'
according to /home/saulius/struct/CIF-dictionaries/cif_core.dic
dictionary named 'cif_core.dic' version 2.4.2 from 2011-04-26.

Automatic conversion script
Id: cif_fix_values 1891 2012-01-12 08:04:46Z andrius 
;
_cod_original_cell_volume 4277(6)
_cod_original_sg_symbol_H-M C2/c
_cod_database_code 4080171

loop_
_symmetry_equiv_pos_as_xyz
'x, y, z'
'-x, y, -z+1/2'
'x+1/2, y+1/2, z'
'-x+1/2, y+1/2, -z+1/2'
'-x, -y, -z'
'x, -y, z-1/2'
'-x+1/2, -y+1/2, -z'
'x+1/2, -y+1/2, z-1/2'

loop_
_atom_site_label
_atom_site_type_symbol
_atom_site_fract_x
_atom_site_fract_y
_atom_site_fract_z
_atom_site_U_iso_or_equiv
_atom_site_adp_type
_atom_site_occupancy
_atom_site_symmetry_multiplicity
_atom_site_calc_flag
_atom_site_refinement_flags
Ni1 Ni 0.44277(2) 0.60984(5) 0.23423(2) 0.03551(18) Uani 1 1 d .
N2 N 0.35946(14) 0.5853(3) 0.17578(13) 0.0370(7) Uani 1 1 d .
N1 N 0.41594(13) 0.7463(3) 0.28652(12) 0.0363(7) Uani 1 1 d .
C3 C 0.31230(16) 0.6820(4) 0.16854(16) 0.0384(8) Uani 1 1 d .
C1 C 0.36204(18) 0.8239(4) 0.26596(16) 0.0406(9) Uani 1 1 d .
C2 C 0.31656(18) 0.8027(4) 0.20870(16) 0.0434(9) Uani 1 1 d .
H2 H 0.2849 0.8781 0.1953 0.052 Uiso 1 1 calc R
C6 C 0.44927(18) 0.7617(4) 0.35173(16) 0.0424(9) Uani 1 1 d .
C12 C 0.34661(16) 0.4508(4) 0.13938(18) 0.0411(9) Uani 1 1 d .
C11 C 0.42861(19) 0.6755(5) 0.39318(18) 0.0502(10) Uani 1 1 d .
C9 C 0.5111(2) 0.7863(5) 0.47921(18) 0.0580(12) Uani 1 1 d .
C8 C 0.5290(2) 0.8727(5) 0.43734(17) 0.0526(10) Uani 1 1 d .
H8 H 0.5628 0.9424 0.4525 0.063 Uiso 1 1 calc R
C17 C 0.35087(17) 0.4466(4) 0.08045(18) 0.0451(9) Uani 1 1 d .
C13 C 0.33163(18) 0.3238(5) 0.1671(2) 0.0549(11) Uani 1 1 d .
C18 C 0.5211(2) 0.9594(5) 0.33130(17) 0.0525(10) Uani 1 1 d .
H18A H 0.5525 1.0317 0.3554 0.079 Uiso 1 1 calc R
H18B H 0.4843 1.0130 0.3038 0.079 Uiso 1 1 calc R
H18C H 0.5405 0.8976 0.3066 0.079 Uiso 1 1 calc R
C15 C 0.32300(19) 0.1835(5) 0.0753(3) 0.0703(14) Uani 1 1 d .
C23 C 0.3683(2) 0.5811(5) 0.05103(18) 0.0565(11) Uani 1 1 d .
H23A H 0.4053 0.6302 0.0804 0.085 Uiso 1 1 calc R
H23B H 0.3322 0.6507 0.0391 0.085 Uiso 1 1 calc R
H23C H 0.3791 0.5511 0.0142 0.085 Uiso 1 1 calc R
C20 C 0.3729(2) 0.5718(5) 0.3705(2) 0.0677(13) Uani 1 1 d .
H20A H 0.3842 0.4886 0.3479 0.102 Uiso 1 1 calc R
H20B H 0.3364 0.6262 0.3429 0.102 Uiso 1 1 calc R
H20C H 0.3616 0.5325 0.4057 0.102 Uiso 1 1 calc R
C10 C 0.4606(2) 0.6875(5) 0.45592(19) 0.0601(12) Uani 1 1 d .
H10 H 0.4476 0.6264 0.4839 0.072 Uiso 1 1 calc R
C16 C 0.33899(18) 0.3091(5) 0.0489(2) 0.0589(12) Uani 1 1 d .
H16 H 0.3421 0.3030 0.0084 0.071 Uiso 1 1 calc R
C19 C 0.5459(2) 0.7946(6) 0.54787(18) 0.0836(17) Uani 1 1 d .
H19A H 0.5832 0.7287 0.5582 0.125 Uiso 1 1 calc R
H19B H 0.5173 0.7627 0.5707 0.125 Uiso 1 1 calc R
H19C H 0.5598 0.8977 0.5592 0.125 Uiso 1 1 calc R
C21 C 0.3287(2) 0.3262(6) 0.2318(2) 0.0767(15) Uani 1 1 d .
H21A H 0.3078 0.2349 0.2395 0.115 Uiso 1 1 calc R
H21B H 0.3042 0.4137 0.2372 0.115 Uiso 1 1 calc R
H21C H 0.3720 0.3316 0.2611 0.115 Uiso 1 1 calc R
C22 C 0.3088(2) 0.0385(6) 0.0396(3) 0.109(2) Uani 1 1 d .
H22A H 0.2635 0.0138 0.0303 0.163 Uiso 1 1 calc R
H22B H 0.3349 -0.0417 0.0644 0.163 Uiso 1 1 calc R
H22C H 0.3187 0.0493 0.0009 0.163 Uiso 1 1 calc R
C7 C 0.49959(18) 0.8616(4) 0.37412(16) 0.0431(9) Uani 1 1 d .
C5 C 0.25000(17) 0.6625(5) 0.11780(17) 0.0502(10) Uani 1 1 d .
H5A H 0.2569 0.6734 0.0776 0.075 Uiso 1 1 calc R
H5B H 0.2197 0.7385 0.1219 0.075 Uiso 1 1 calc R
H5C H 0.2328 0.5627 0.1207 0.075 Uiso 1 1 calc R
C24 C 0.48583(16) 0.5152(4) 0.19267(18) 0.0418(9) Uani 1 1 d .
C4 C 0.3473(2) 0.9415(5) 0.30701(18) 0.0560(11) Uani 1 1 d .
H4A H 0.3385 0.8929 0.3420 0.084 Uiso 1 1 calc R
H4B H 0.3098 0.9991 0.2832 0.084 Uiso 1 1 calc R
H4C H 0.3839 1.0087 0.3225 0.084 Uiso 1 1 calc R
C14 C 0.3197(2) 0.1936(5) 0.1343(3) 0.0706(14) Uani 1 1 d .
H14 H 0.3088 0.1070 0.1528 0.085 Uiso 1 1 calc R
O1 O 0.49746(12) 0.4360(3) 0.15727(13) 0.0573(8) Uani 1 1 d .

loop_
_atom_site_aniso_label
_atom_site_aniso_U_11
_atom_site_aniso_U_22
_atom_site_aniso_U_33
_atom_site_aniso_U_23
_atom_site_aniso_U_13
_atom_site_aniso_U_12
Ni1 0.0328(3) 0.0345(3) 0.0437(3) 0.0029(2) 0.0184(2) 0.0016(2)
N2 0.0382(17) 0.0316(17) 0.0466(17) 0.0063(13) 0.0211(14) 0.0000(13)
N1 0.0386(17) 0.0379(17) 0.0352(16) 0.0061(13) 0.0155(13) 0.0045(14)
C3 0.037(2) 0.039(2) 0.043(2) 0.0126(17) 0.0176(17) 0.0068(17)
C1 0.050(2) 0.037(2) 0.044(2) 0.0097(17) 0.0275(19) 0.0099(18)
C2 0.046(2) 0.046(2) 0.043(2) 0.0112(18) 0.0201(18) 0.0117(18)
C6 0.050(2) 0.041(2) 0.041(2) 0.0078(17) 0.0217(18) 0.0168(19)
C12 0.0263(19) 0.035(2) 0.063(2) 0.0006(19) 0.0165(18) -0.0023(16)
C11 0.055(3) 0.053(2) 0.052(2) 0.016(2) 0.031(2) 0.019(2)
C9 0.071(3) 0.068(3) 0.038(2) 0.008(2) 0.022(2) 0.036(3)
C8 0.055(3) 0.058(3) 0.045(2) 0.000(2) 0.0151(19) 0.017(2)
C17 0.030(2) 0.045(2) 0.060(2) -0.0111(19) 0.0150(18) -0.0065(17)
C13 0.036(2) 0.038(2) 0.084(3) 0.008(2) 0.010(2) -0.0027(19)
C18 0.054(3) 0.055(3) 0.051(2) -0.004(2) 0.021(2) -0.005(2)
C15 0.034(2) 0.036(3) 0.118(4) -0.015(3) -0.009(3) 0.004(2)
C23 0.061(3) 0.061(3) 0.053(2) -0.015(2) 0.027(2) -0.016(2)
C20 0.074(3) 0.069(3) 0.073(3) 0.023(2) 0.043(3) 0.001(3)
C10 0.078(3) 0.063(3) 0.050(3) 0.024(2) 0.037(2) 0.034(3)
C16 0.037(2) 0.062(3) 0.072(3) -0.025(2) 0.010(2) 0.000(2)
C19 0.110(4) 0.094(4) 0.045(3) 0.013(2) 0.022(3) 0.048(3)
C21 0.071(3) 0.067(3) 0.090(4) 0.032(3) 0.024(3) -0.011(3)
C22 0.067(3) 0.050(3) 0.163(6) -0.041(3) -0.028(3) 0.012(3)
C7 0.048(2) 0.044(2) 0.041(2) 0.0026(17) 0.0198(18) 0.0116(19)
C5 0.038(2) 0.063(3) 0.050(2) 0.009(2) 0.0141(19) 0.0068(19)
C24 0.030(2) 0.043(2) 0.055(2) -0.0049(19) 0.0158(17) -0.0020(17)
C4 0.062(3) 0.054(3) 0.056(2) 0.007(2) 0.024(2) 0.023(2)
C14 0.049(3) 0.048(3) 0.101(4) 0.016(3) 0.004(3) 0.000(2)
O1 0.0429(16) 0.0591(18) 0.0746(19) -0.0257(15) 0.0255(15) -0.0096(14)

loop_
_atom_type_symbol
_atom_type_description
_atom_type_scat_dispersion_real
_atom_type_scat_dispersion_imag
_atom_type_scat_source
C C 0.0033 0.0016 'International Tables Vol C Tables 4.2.6.8 and 6.1.1.4'
H H 0.0000 0.0000 'International Tables Vol C Tables 4.2.6.8 and 6.1.1.4'
N N 0.0061 0.0033 'International Tables Vol C Tables 4.2.6.8 and 6.1.1.4'
O O 0.0106 0.0060 'International Tables Vol C Tables 4.2.6.8 and 6.1.1.4'
Ni Ni 0.3393 1.1124 'International Tables Vol C Tables 4.2.6.8 and 6.1.1.4'

loop_
_geom_angle_atom_site_label_1
_geom_angle_atom_site_label_2
_geom_angle_atom_site_label_3
_geom_angle
_geom_angle_site_symmetry_1
_geom_angle_site_symmetry_3
C24 Ni1 N2 97.74(16) . .
C24 Ni1 N1 164.56(14) . .
N2 Ni1 N1 95.00(13) . .
C24 Ni1 C24 80.4(2) . 2_655
N2 Ni1 C24 146.18(13) . 2_655
N1 Ni1 C24 93.75(14) . 2_655
C24 Ni1 Ni1 57.50(12) . 2_655
N2 Ni1 Ni1 154.00(9) . 2_655
N1 Ni1 Ni1 108.44(9) . 2_655
C24 Ni1 Ni1 45.54(10) 2_655 2_655
C3 N2 C12 118.1(3) . .
C3 N2 Ni1 123.9(3) . .
C12 N2 Ni1 118.0(2) . .
C1 N1 C6 115.0(3) . .
C1 N1 Ni1 122.0(2) . .
C6 N1 Ni1 122.8(2) . .
N2 C3 C2 122.4(3) . .
N2 C3 C5 120.9(3) . .
C2 C3 C5 116.7(3) . .
N1 C1 C2 124.2(3) . .
N1 C1 C4 119.3(3) . .
C2 C1 C4 116.4(3) . .
C1 C2 C3 126.9(3) . .
C7 C6 C11 119.9(3) . .
C7 C6 N1 121.8(3) . .
C11 C6 N1 118.3(4) . .
C17 C12 C13 121.4(4) . .
C17 C12 N2 121.7(3) . .
C13 C12 N2 116.9(3) . .
C10 C11 C6 119.0(4) . .
C10 C11 C20 120.0(4) . .
C6 C11 C20 121.0(4) . .
C8 C9 C10 117.6(4) . .
C8 C9 C19 121.7(5) . .
C10 C9 C19 120.7(4) . .
C9 C8 C7 122.5(4) . .
C12 C17 C16 117.6(4) . .
C12 C17 C23 121.7(3) . .
C16 C17 C23 120.6(4) . .
C14 C13 C12 118.7(4) . .
C14 C13 C21 119.5(4) . .
C12 C13 C21 121.8(4) . .
C16 C15 C14 118.5(4) . .
C16 C15 C22 120.3(5) . .
C14 C15 C22 121.2(5) . .
C11 C10 C9 122.0(4) . .
C15 C16 C17 121.6(4) . .
C8 C7 C6 119.0(4) . .
C8 C7 C18 119.8(4) . .
C6 C7 C18 121.2(3) . .
O1 C24 Ni1 160.8(3) . .
O1 C24 Ni1 121.8(3) . 2_655
Ni1 C24 Ni1 76.96(16) . 2_655
C13 C14 C15 122.2(5) . .

loop_
_geom_bond_atom_site_label_1
_geom_bond_atom_site_label_2
_geom_bond_distance
_geom_bond_site_symmetry_2
Ni1 C24 1.759(4) .
Ni1 N2 1.913(3) .
Ni1 N1 1.927(3) .
Ni1 C24 2.078(4) 2_655
Ni1 Ni1 2.4008(19) 2_655
N2 C3 1.324(4) .
N2 C12 1.437(5) .
N1 C1 1.329(4) .
N1 C6 1.442(4) .
C3 C2 1.399(5) .
C3 C5 1.502(5) .
C1 C2 1.386(5) .
C1 C4 1.511(5) .
C6 C7 1.392(5) .
C6 C11 1.404(5) .
C12 C17 1.378(5) .
C12 C13 1.390(5) .
C11 C10 1.385(6) .
C11 C20 1.497(6) .
C9 C8 1.381(6) .
C9 C10 1.390(6) .
C9 C19 1.512(6) .
C8 C7 1.385(5) .
C17 C16 1.407(5) .
C17 C23 1.487(5) .
C13 C14 1.364(6) .
C13 C21 1.500(6) .
C18 C7 1.496(5) .
C15 C16 1.372(6) .
C15 C14 1.373(7) .
C15 C22 1.510(6) .
C24 O1 1.163(4) .
C24 Ni1 2.078(4) 2_655
